data_7245575
loop_
_publ_author_name
'Gonz\'alez-Saiz, Beatriz'
'Pertejo, Pablo'
'Pe\~na-Calleja, Pablo'
'Mielczarek, Marcin'
'Hermosilla, Tom\'as'
'Carreira-Barral, Israel'
'de Miguel, Olivia'
'Rodr\'iguez-Vidal, Francisco'
'Quesada, Roberto'
'Garc\'ia-Valverde, Mar\'ia'

_publ_section_title
;
 Base-selective access to highly functionalized heterocycles from
 multicomponent Ugi adducts
;
_journal_issue 20
_journal_name_full 'Green Chemistry'
_journal_page_first 7988
_journal_page_last 7995
_journal_paper_doi 10.1039/D2GC02896D
_journal_volume 24
_journal_year 2022
_chemical_formula_moiety 'C24 H25 N3 O5'
_chemical_formula_sum 'C24 H25 N3 O5'
_chemical_formula_weight 435.47
_chemical_name_systematic 6a
_space_group_crystal_system monoclinic
_space_group_IT_number 14
_space_group_name_Hall '-P 2ybc'
_space_group_name_H-M_alt 'P 1 21/c 1'
_atom_sites_solution_hydrogens mixed
_audit_creation_method SHELXL-2016/6
_audit_update_record
;
2022-07-28 deposited with the CCDC.	2022-09-23 downloaded from the CCDC.
;
_cell_angle_alpha 90
_cell_angle_beta 100.2020(10)
_cell_angle_gamma 90
_cell_formula_units_Z 4
_cell_length_a 12.5652(2)
_cell_length_b 14.3595(3)
_cell_length_c 12.2203(2)
_cell_measurement_reflns_used 9923
_cell_measurement_temperature 298(2)
_cell_measurement_theta_max 72.19
_cell_measurement_theta_min 3.08
_cell_volume 2170.05(7)
_computing_cell_refinement 'SAINT V8.38A (?, 2016)'
_computing_data_reduction 'SAINT V8.38A (?, 2016)'
_computing_molecular_graphics 'ORTEP-3 (Farrugia, 2012)'
_computing_publication_material 'WinGX publication routines (Farrugia, 1999)'
_computing_structure_refinement 'SHELXL-2016/6 (Sheldrick, 2016)'
_computing_structure_solution 'SUPERFLIP (Palatinus, 2007)'
_diffrn_ambient_temperature 298(2)
_diffrn_measured_fraction_theta_full 0.985
_diffrn_measured_fraction_theta_max 0.986
_diffrn_measurement_device_type 'Bruker D8 VENTURE'
_diffrn_measurement_method '\f and \w scans'
_diffrn_radiation_type CuK\a
_diffrn_radiation_wavelength 1.54178
_diffrn_reflns_av_R_equivalents 0.0425
_diffrn_reflns_av_unetI/netI 0.0240
_diffrn_reflns_Laue_measured_fraction_full 0.985
_diffrn_reflns_Laue_measured_fraction_max 0.986
_diffrn_reflns_limit_h_max 15
_diffrn_reflns_limit_h_min -15
_diffrn_reflns_limit_k_max 17
_diffrn_reflns_limit_k_min -17
_diffrn_reflns_limit_l_max 15
_diffrn_reflns_limit_l_min -13
_diffrn_reflns_number 37271
_diffrn_reflns_point_group_measured_fraction_full 0.985
_diffrn_reflns_point_group_measured_fraction_max 0.986
_diffrn_reflns_theta_full 67.679
_diffrn_reflns_theta_max 72.162
_diffrn_reflns_theta_min 5.582
_exptl_absorpt_coefficient_mu 0.777
_exptl_absorpt_correction_T_max 0.7536
_exptl_absorpt_correction_T_min 0.5814
_exptl_absorpt_correction_type multi-scan
_exptl_absorpt_process_details SADABS-2016/2
_exptl_crystal_colour colourless
_exptl_crystal_density_diffrn 1.333
_exptl_crystal_density_method 'not measured'
_exptl_crystal_description prism
_exptl_crystal_F_000 920
_exptl_crystal_recrystallization_method 'Re-crystallisation from solvent: Acetone'
_exptl_crystal_size_max 0.150
_exptl_crystal_size_mid 0.150
_exptl_crystal_size_min 0.080
_exptl_transmission_factor_max 1
_exptl_transmission_factor_min 0.7715
_refine_diff_density_max 0.203
_refine_diff_density_min -0.221
_refine_diff_density_rms 0.029
_refine_ls_extinction_method none
_refine_ls_goodness_of_fit_ref 1.028
_refine_ls_hydrogen_treatment constr
_refine_ls_matrix_type full
_refine_ls_number_parameters 289
_refine_ls_number_reflns 4231
_refine_ls_number_restraints 0
_refine_ls_restrained_S_all 1.028
_refine_ls_R_factor_all 0.0511
_refine_ls_R_factor_gt 0.0421
_refine_ls_shift/su_max 0.000
_refine_ls_shift/su_mean 0.000
_refine_ls_structure_factor_coef Fsqd
_refine_ls_weighting_details 'w=1/[\s^2^(Fo^2^)+(0.0430P)^2^+0.7051P] where P=(Fo^2^+2Fc^2^)/3'
_refine_ls_weighting_scheme calc
_refine_ls_wR_factor_gt 0.1003
_refine_ls_wR_factor_ref 0.1100
_reflns_Friedel_coverage 0.000
_reflns_number_gt 3564
_reflns_number_total 4231
_reflns_threshold_expression 'I > 2\s(I)'
_cod_data_source_file d2gc02896d2.cif
_cod_data_source_block 6a
_cod_depositor_comments 'Adding full bibliography for 7245575--7245579.cif.'
_cod_original_sg_symbol_H-M 'P 21/c'
_cod_database_code 7245575
_shelx_shelxl_version_number 2016/6
_shelx_space_group_comment
;
The symmetry employed for this shelxl refinement is uniquely defined
by the following loop, which should always be used as a source of
symmetry information in preference to the above space-group names.
They are only intended as comments.
;
_shelx_estimated_absorpt_t_min 0.892
_shelx_estimated_absorpt_t_max 0.940

loop_
_space_group_symop_operation_xyz
'x, y, z'
'-x, y+1/2, -z+1/2'
'-x, -y, -z'
'x, -y-1/2, z-1/2'

loop_
_atom_site_label
_atom_site_type_symbol
_atom_site_fract_x
_atom_site_fract_y
_atom_site_fract_z
_atom_site_U_iso_or_equiv
_atom_site_adp_type
_atom_site_occupancy
_atom_site_site_symmetry_order
_atom_site_calc_flag
_atom_site_refinement_flags_posn
_atom_site_refinement_flags_adp
_atom_site_refinement_flags_occupancy
_atom_site_disorder_assembly
_atom_site_disorder_group
C1 C 0.46743(11) 0.02171(10) 0.33045(11) 0.0413(3) Uani 1 1 d . . . . .
C2 C 0.38782(12) -0.00155(12) 0.39053(13) 0.0513(4) Uani 1 1 d . . . . .
H2 H 0.345277 0.044419 0.414717 0.062 Uiso 1 1 calc R U . . .
C3 C 0.37257(13) -0.09365(12) 0.41394(13) 0.0553(4) Uani 1 1 d . . . . .
H3 H 0.320282 -0.110630 0.455334 0.066 Uiso 1 1 calc R U . . .
C4 C 0.43513(13) -0.16046(12) 0.37574(14) 0.0556(4) Uani 1 1 d . . . . .
H4 H 0.425647 -0.222794 0.392290 0.067 Uiso 1 1 calc R U . . .
C5 C 0.51210(13) -0.13590(11) 0.31289(14) 0.0512(4) Uani 1 1 d . . . . .
H5 H 0.552121 -0.182496 0.286209 0.061 Uiso 1 1 calc R U . . .
C6 C 0.53126(11) -0.04385(9) 0.28857(11) 0.0402(3) Uani 1 1 d . . . . .
C7 C 0.61333(12) -0.01822(10) 0.21602(13) 0.0465(3) Uani 1 1 d . . . . .
H7A H 0.590894 0.039159 0.176726 0.056 Uiso 1 1 calc R U . . .
H7B H 0.682842 -0.007135 0.263059 0.056 Uiso 1 1 calc R U . . .
C8 C 0.55503(11) -0.12299(10) 0.04648(12) 0.0431(3) Uani 1 1 d . . . . .
C9 C 0.64177(11) -0.18064(10) 0.00576(12) 0.0429(3) Uani 1 1 d . . . . .
H9A H 0.654671 -0.163755 -0.067633 0.051 Uiso 1 1 calc R U . . .
H9B H 0.633317 -0.247407 0.012727 0.051 Uiso 1 1 calc R U . . .
C10 C 0.72155(10) -0.13494(9) 0.10365(10) 0.0367(3) Uani 1 1 d . . . . .
C11 C 0.78267(11) -0.19716(10) 0.19673(12) 0.0441(3) Uani 1 1 d . . . . .
C12 C 0.83488(11) -0.28595(10) 0.17274(12) 0.0430(3) Uani 1 1 d . . . . .
C13 C 0.84112(12) -0.31637(11) 0.06636(13) 0.0487(3) Uani 1 1 d . . . . .
H13 H 0.815128 -0.278787 0.005505 0.058 Uiso 1 1 calc R U . . .
C14 C 0.88574(14) -0.40220(12) 0.05018(17) 0.0630(4) Uani 1 1 d . . . . .
H14 H 0.888526 -0.422638 -0.021470 0.076 Uiso 1 1 calc R U . . .
C15 C 0.92609(16) -0.45748(12) 0.1402(2) 0.0716(5) Uani 1 1 d . . . . .
H15 H 0.955375 -0.515452 0.128974 0.086 Uiso 1 1 calc R U . . .
C16 C 0.92330(15) -0.42743(13) 0.24634(19) 0.0690(5) Uani 1 1 d . . . . .
H16 H 0.952534 -0.464204 0.306888 0.083 Uiso 1 1 calc R U . . .
C17 C 0.87708(13) -0.34262(12) 0.26308(14) 0.0563(4) Uani 1 1 d . . . . .
H17 H 0.873975 -0.323018 0.334978 0.068 Uiso 1 1 calc R U . . .
C18 C 0.80182(10) -0.06697(9) 0.06480(11) 0.0392(3) Uani 1 1 d . . . . .
C19 C 0.82533(11) 0.08715(9) -0.01681(12) 0.0415(3) Uani 1 1 d . . . . .
H19 H 0.898778 0.063620 -0.015368 0.050 Uiso 1 1 calc R U . . .
C20 C 0.83177(14) 0.17246(12) 0.05706(15) 0.0570(4) Uani 1 1 d . . . . .
H20A H 0.867309 0.156341 0.131713 0.068 Uiso 1 1 calc R U . . .
H20B H 0.759340 0.193980 0.060858 0.068 Uiso 1 1 calc R U . . .
C21 C 0.89456(16) 0.25013(13) 0.01173(18) 0.0709(5) Uani 1 1 d . . . . .
H21A H 0.894179 0.305218 0.057588 0.085 Uiso 1 1 calc R U . . .
H21B H 0.969115 0.230831 0.015600 0.085 Uiso 1 1 calc R U . . .
C22 C 0.84660(16) 0.27360(14) -0.1065(2) 0.0790(6) Uani 1 1 d . . . . .
H22A H 0.890779 0.320469 -0.134087 0.095 Uiso 1 1 calc R U . . .
H22B H 0.774738 0.299266 -0.109448 0.095 Uiso 1 1 calc R U . . .
C23 C 0.84002(16) 0.18861(15) -0.17914(16) 0.0706(5) Uani 1 1 d . . . . .
H23A H 0.912487 0.166733 -0.182131 0.085 Uiso 1 1 calc R U . . .
H23B H 0.805423 0.204813 -0.254090 0.085 Uiso 1 1 calc R U . . .
C24 C 0.77649(13) 0.11123(12) -0.13549(13) 0.0551(4) Uani 1 1 d . . . . .
H24A H 0.702107 0.130902 -0.139010 0.066 Uiso 1 1 calc R U . . .
H24B H 0.776486 0.056434 -0.181908 0.066 Uiso 1 1 calc R U . . .
N1 N 0.48266(11) 0.12099(9) 0.31309(11) 0.0536(3) Uani 1 1 d . . . . .
N2 N 0.62537(9) -0.09049(8) 0.13552(10) 0.0404(3) Uani 1 1 d . . . . .
N3 N 0.76183(9) 0.01424(8) 0.02530(10) 0.0452(3) Uani 1 1 d . . . . .
O1 O 0.57285(11) 0.14981(8) 0.30886(13) 0.0734(4) Uani 1 1 d . . . . .
O2 O 0.40411(13) 0.17167(10) 0.30459(17) 0.0992(6) Uani 1 1 d . . . . .
O3 O 0.45976(8) -0.10832(8) 0.01451(10) 0.0588(3) Uani 1 1 d . . . . .
O4 O 0.78389(12) -0.17113(9) 0.29136(9) 0.0737(4) Uani 1 1 d . . . . .
O5 O 0.89560(8) -0.09101(8) 0.06992(13) 0.0695(4) Uani 1 1 d . . . . .
H3N H 0.690001 0.026000 0.020000 0.083 Uiso 1 1 d . U . . .

loop_
_atom_site_aniso_label
_atom_site_aniso_U_11
_atom_site_aniso_U_22
_atom_site_aniso_U_33
_atom_site_aniso_U_23
_atom_site_aniso_U_13
_atom_site_aniso_U_12
C1 0.0418(7) 0.0421(7) 0.0404(7) -0.0019(5) 0.0088(5) 0.0023(6)
C2 0.0470(8) 0.0615(9) 0.0490(8) -0.0066(7) 0.0180(6) 0.0025(7)
C3 0.0505(9) 0.0707(11) 0.0482(8) 0.0037(7) 0.0183(7) -0.0078(7)
C4 0.0587(9) 0.0508(9) 0.0589(9) 0.0120(7) 0.0147(7) -0.0060(7)
C5 0.0549(9) 0.0412(8) 0.0612(9) 0.0060(6) 0.0203(7) 0.0053(6)
C6 0.0398(7) 0.0403(7) 0.0418(7) 0.0014(5) 0.0103(5) 0.0023(5)
C7 0.0491(8) 0.0374(7) 0.0578(8) -0.0029(6) 0.0226(6) 0.0013(6)
C8 0.0355(7) 0.0412(7) 0.0531(8) 0.0055(6) 0.0091(6) -0.0014(5)
C9 0.0398(7) 0.0441(7) 0.0440(7) -0.0017(6) 0.0058(6) -0.0008(6)
C10 0.0325(6) 0.0392(7) 0.0393(6) -0.0011(5) 0.0094(5) 0.0029(5)
C11 0.0423(7) 0.0478(8) 0.0420(7) 0.0020(6) 0.0070(6) 0.0028(6)
C12 0.0368(7) 0.0425(7) 0.0507(8) 0.0081(6) 0.0104(6) 0.0023(6)
C13 0.0452(8) 0.0490(8) 0.0554(9) 0.0062(6) 0.0180(6) 0.0055(6)
C14 0.0610(10) 0.0548(10) 0.0793(12) -0.0029(8) 0.0287(9) 0.0072(8)
C15 0.0633(11) 0.0453(9) 0.1112(16) 0.0096(10) 0.0293(10) 0.0127(8)
C16 0.0585(10) 0.0560(10) 0.0920(14) 0.0299(10) 0.0119(9) 0.0120(8)
C17 0.0514(9) 0.0586(9) 0.0579(9) 0.0148(7) 0.0074(7) 0.0054(7)
C18 0.0331(6) 0.0415(7) 0.0436(7) -0.0017(5) 0.0082(5) 0.0013(5)
C19 0.0351(7) 0.0427(7) 0.0491(7) 0.0045(6) 0.0137(5) 0.0006(5)
C20 0.0587(9) 0.0576(9) 0.0581(9) -0.0091(7) 0.0198(7) -0.0085(7)
C21 0.0718(12) 0.0551(10) 0.0893(14) -0.0123(9) 0.0236(10) -0.0189(9)
C22 0.0621(11) 0.0587(11) 0.1165(17) 0.0310(11) 0.0169(11) -0.0057(9)
C23 0.0633(11) 0.0892(14) 0.0587(10) 0.0272(10) 0.0092(8) -0.0126(10)
C24 0.0542(9) 0.0632(10) 0.0476(8) 0.0062(7) 0.0082(7) -0.0077(7)
N1 0.0614(8) 0.0439(7) 0.0601(8) -0.0050(6) 0.0231(6) 0.0061(6)
N2 0.0352(6) 0.0411(6) 0.0474(6) -0.0008(5) 0.0136(5) 0.0023(5)
N3 0.0341(6) 0.0443(6) 0.0596(7) 0.0117(5) 0.0154(5) 0.0031(5)
O1 0.0708(8) 0.0510(7) 0.1028(10) -0.0092(6) 0.0275(7) -0.0116(6)
O2 0.0913(11) 0.0561(8) 0.1654(17) 0.0176(9) 0.0646(11) 0.0310(7)
O3 0.0337(5) 0.0599(7) 0.0805(8) 0.0043(6) 0.0040(5) 0.0024(5)
O4 0.0981(10) 0.0792(8) 0.0409(6) -0.0043(6) 0.0042(6) 0.0297(7)
O5 0.0352(6) 0.0556(7) 0.1213(11) 0.0236(7) 0.0233(6) 0.0080(5)

loop_
_atom_type_symbol
_atom_type_description
_atom_type_scat_dispersion_real
_atom_type_scat_dispersion_imag
_atom_type_scat_source
C C 0.0181 0.0091 'International Tables Vol C Tables 4.2.6.8 and 6.1.1.4'
H H 0.0000 0.0000 'International Tables Vol C Tables 4.2.6.8 and 6.1.1.4'
N N 0.0311 0.0180 'International Tables Vol C Tables 4.2.6.8 and 6.1.1.4'
O O 0.0492 0.0322 'International Tables Vol C Tables 4.2.6.8 and 6.1.1.4'

loop_
_geom_angle_atom_site_label_1
_geom_angle_atom_site_label_2
_geom_angle_atom_site_label_3
_geom_angle
_geom_angle_site_symmetry_1
_geom_angle_site_symmetry_3
_geom_angle_publ_flag
C2 C1 C6 123.38(13) . . ?
C2 C1 N1 116.05(13) . . ?
C6 C1 N1 120.57(12) . . ?
C3 C2 C1 118.94(14) . . ?
C3 C2 H2 120.5 . . ?
C1 C2 H2 120.5 . . ?
C4 C3 C2 119.50(14) . . ?
C4 C3 H3 120.2 . . ?
C2 C3 H3 120.2 . . ?
C3 C4 C5 120.62(15) . . ?
C3 C4 H4 119.7 . . ?
C5 C4 H4 119.7 . . ?
C4 C5 C6 121.85(14) . . ?
C4 C5 H5 119.1 . . ?
C6 C5 H5 119.1 . . ?
C5 C6 C1 115.67(13) . . ?
C5 C6 C7 121.20(12) . . ?
C1 C6 C7 123.07(12) . . ?
N2 C7 C6 112.58(11) . . ?
N2 C7 H7A 109.1 . . ?
C6 C7 H7A 109.1 . . ?
N2 C7 H7B 109.1 . . ?
C6 C7 H7B 109.1 . . ?
H7A C7 H7B 107.8 . . ?
O3 C8 N2 131.72(14) . . ?
O3 C8 C9 135.59(14) . . ?
N2 C8 C9 92.68(10) . . ?
C8 C9 C10 85.45(10) . . ?
C8 C9 H9A 114.4 . . ?
C10 C9 H9A 114.4 . . ?
C8 C9 H9B 114.4 . . ?
C10 C9 H9B 114.4 . . ?
H9A C9 H9B 111.5 . . ?
N2 C10 C18 114.75(10) . . ?
N2 C10 C11 112.31(10) . . ?
C18 C10 C11 109.13(10) . . ?
N2 C10 C9 86.53(9) . . ?
C18 C10 C9 113.40(11) . . ?
C11 C10 C9 119.35(11) . . ?
O4 C11 C12 121.39(13) . . ?
O4 C11 C10 116.48(13) . . ?
C12 C11 C10 122.11(12) . . ?
C13 C12 C17 118.71(14) . . ?
C13 C12 C11 123.72(13) . . ?
C17 C12 C11 117.54(14) . . ?
C14 C13 C12 120.43(15) . . ?
C14 C13 H13 119.8 . . ?
C12 C13 H13 119.8 . . ?
C15 C14 C13 120.03(18) . . ?
C15 C14 H14 120.0 . . ?
C13 C14 H14 120.0 . . ?
C16 C15 C14 120.36(16) . . ?
C16 C15 H15 119.8 . . ?
C14 C15 H15 119.8 . . ?
C15 C16 C17 119.94(17) . . ?
C15 C16 H16 120.0 . . ?
C17 C16 H16 120.0 . . ?
C16 C17 C12 120.49(17) . . ?
C16 C17 H17 119.8 . . ?
C12 C17 H17 119.8 . . ?
O5 C18 N3 124.62(13) . . ?
O5 C18 C10 119.04(12) . . ?
N3 C18 C10 116.33(11) . . ?
N3 C19 C24 110.30(12) . . ?
N3 C19 C20 110.10(12) . . ?
C24 C19 C20 110.88(13) . . ?
N3 C19 H19 108.5 . . ?
C24 C19 H19 108.5 . . ?
C20 C19 H19 108.5 . . ?
C19 C20 C21 110.55(13) . . ?
C19 C20 H20A 109.5 . . ?
C21 C20 H20A 109.5 . . ?
C19 C20 H20B 109.5 . . ?
C21 C20 H20B 109.5 . . ?
H20A C20 H20B 108.1 . . ?
C22 C21 C20 111.60(15) . . ?
C22 C21 H21A 109.3 . . ?
C20 C21 H21A 109.3 . . ?
C22 C21 H21B 109.3 . . ?
C20 C21 H21B 109.3 . . ?
H21A C21 H21B 108.0 . . ?
C21 C22 C23 110.89(15) . . ?
C21 C22 H22A 109.5 . . ?
C23 C22 H22A 109.5 . . ?
C21 C22 H22B 109.5 . . ?
C23 C22 H22B 109.5 . . ?
H22A C22 H22B 108.0 . . ?
C22 C23 C24 111.34(16) . . ?
C22 C23 H23A 109.4 . . ?
C24 C23 H23A 109.4 . . ?
C22 C23 H23B 109.4 . . ?
C24 C23 H23B 109.4 . . ?
H23A C23 H23B 108.0 . . ?
C19 C24 C23 110.79(13) . . ?
C19 C24 H24A 109.5 . . ?
C23 C24 H24A 109.5 . . ?
C19 C24 H24B 109.5 . . ?
C23 C24 H24B 109.5 . . ?
H24A C24 H24B 108.1 . . ?
O2 N1 O1 122.76(15) . . ?
O2 N1 C1 118.16(14) . . ?
O1 N1 C1 119.07(13) . . ?
C8 N2 C7 130.97(12) . . ?
C8 N2 C10 94.99(10) . . ?
C7 N2 C10 132.31(11) . . ?
C18 N3 C19 124.18(11) . . ?
C18 N3 H3N 119.76(12) . . ?
C19 N3 H3N 115.99(11) . . ?

loop_
_geom_bond_atom_site_label_1
_geom_bond_atom_site_label_2
_geom_bond_distance
_geom_bond_site_symmetry_2
_geom_bond_publ_flag
C1 C2 1.383(2) . ?
C1 C6 1.3917(19) . ?
C1 N1 1.4589(19) . ?
C2 C3 1.374(2) . ?
C2 H2 0.9300 . ?
C3 C4 1.373(2) . ?
C3 H3 0.9300 . ?
C4 C5 1.383(2) . ?
C4 H4 0.9300 . ?
C5 C6 1.385(2) . ?
C5 H5 0.9300 . ?
C6 C7 1.5194(19) . ?
C7 N2 1.4562(18) . ?
C7 H7A 0.9700 . ?
C7 H7B 0.9700 . ?
C8 O3 1.2100(17) . ?
C8 N2 1.3573(18) . ?
C8 C9 1.5209(19) . ?
C9 C10 1.5626(18) . ?
C9 H9A 0.9700 . ?
C9 H9B 0.9700 . ?
C10 N2 1.4786(16) . ?
C10 C18 1.5378(18) . ?
C10 C11 1.5402(18) . ?
C11 O4 1.2128(18) . ?
C11 C12 1.487(2) . ?
C12 C13 1.387(2) . ?
C12 C17 1.398(2) . ?
C13 C14 1.383(2) . ?
C13 H13 0.9300 . ?
C14 C15 1.378(3) . ?
C14 H14 0.9300 . ?
C15 C16 1.374(3) . ?
C15 H15 0.9300 . ?
C16 C17 1.380(3) . ?
C16 H16 0.9300 . ?
C17 H17 0.9300 . ?
C18 O5 1.2188(16) . ?
C18 N3 1.3265(18) . ?
C19 N3 1.4639(17) . ?
C19 C24 1.511(2) . ?
C19 C20 1.515(2) . ?
C19 H19 0.9800 . ?
C20 C21 1.526(2) . ?
C20 H20A 0.9700 . ?
C20 H20B 0.9700 . ?
C21 C22 1.502(3) . ?
C21 H21A 0.9700 . ?
C21 H21B 0.9700 . ?
C22 C23 1.503(3) . ?
C22 H22A 0.9700 . ?
C22 H22B 0.9700 . ?
C23 C24 1.519(2) . ?
C23 H23A 0.9700 . ?
C23 H23B 0.9700 . ?
C24 H24A 0.9700 . ?
C24 H24B 0.9700 . ?
N1 O2 1.2158(18) . ?
N1 O1 1.2162(18) . ?
N3 H3N 0.9092(11) . ?

loop_
_geom_hbond_atom_site_label_D
_geom_hbond_atom_site_label_H
_geom_hbond_atom_site_label_A
_geom_hbond_distance_DH
_geom_hbond_distance_HA
_geom_hbond_distance_DA
_geom_hbond_angle_DHA
_geom_hbond_site_symmetry_A
C7 H7A O3 0.97 2.52 3.341(2) 143.0 3_655
C9 H9B O2 0.97 2.63 3.267(2) 123.3 2_645
N3 H3N O3 0.9092(11) 2.1989(10) 3.0553(15) 156.71(8) 3_655

loop_
_geom_torsion_atom_site_label_1
_geom_torsion_atom_site_label_2
_geom_torsion_atom_site_label_3
_geom_torsion_atom_site_label_4
_geom_torsion
_geom_torsion_site_symmetry_1
_geom_torsion_site_symmetry_2
_geom_torsion_site_symmetry_3
_geom_torsion_site_symmetry_4
_geom_torsion_publ_flag
C6 C1 C2 C3 2.3(2) . . . . ?
N1 C1 C2 C3 -177.21(14) . . . . ?
C1 C2 C3 C4 -1.1(2) . . . . ?
C2 C3 C4 C5 -0.8(3) . . . . ?
C3 C4 C5 C6 1.8(3) . . . . ?
C4 C5 C6 C1 -0.6(2) . . . . ?
C4 C5 C6 C7 -177.82(15) . . . . ?
C2 C1 C6 C5 -1.4(2) . . . . ?
N1 C1 C6 C5 178.08(13) . . . . ?
C2 C1 C6 C7 175.72(14) . . . . ?
N1 C1 C6 C7 -4.8(2) . . . . ?
C5 C6 C7 N2 28.9(2) . . . . ?
C1 C6 C7 N2 -148.06(13) . . . . ?
O3 C8 C9 C10 174.68(18) . . . . ?
N2 C8 C9 C10 -4.45(10) . . . . ?
C8 C9 C10 N2 4.09(9) . . . . ?
C8 C9 C10 C18 -111.43(11) . . . . ?
C8 C9 C10 C11 117.81(12) . . . . ?
N2 C10 C11 O4 -34.73(18) . . . . ?
C18 C10 C11 O4 93.69(16) . . . . ?
C9 C10 C11 O4 -133.69(15) . . . . ?
N2 C10 C11 C12 143.53(12) . . . . ?
C18 C10 C11 C12 -88.06(15) . . . . ?
C9 C10 C11 C12 44.57(18) . . . . ?
O4 C11 C12 C13 -176.25(16) . . . . ?
C10 C11 C12 C13 5.6(2) . . . . ?
O4 C11 C12 C17 5.6(2) . . . . ?
C10 C11 C12 C17 -172.56(13) . . . . ?
C17 C12 C13 C14 1.7(2) . . . . ?
C11 C12 C13 C14 -176.46(14) . . . . ?
C12 C13 C14 C15 -1.1(3) . . . . ?
C13 C14 C15 C16 -0.7(3) . . . . ?
C14 C15 C16 C17 1.9(3) . . . . ?
C15 C16 C17 C12 -1.3(3) . . . . ?
C13 C12 C17 C16 -0.5(2) . . . . ?
C11 C12 C17 C16 177.78(15) . . . . ?
N2 C10 C18 O5 157.47(14) . . . . ?
C11 C10 C18 O5 30.43(18) . . . . ?
C9 C10 C18 O5 -105.24(16) . . . . ?
N2 C10 C18 N3 -23.95(17) . . . . ?
C11 C10 C18 N3 -150.99(12) . . . . ?
C9 C10 C18 N3 73.34(15) . . . . ?
N3 C19 C20 C21 -178.08(14) . . . . ?
C24 C19 C20 C21 -55.73(18) . . . . ?
C19 C20 C21 C22 55.7(2) . . . . ?
C20 C21 C22 C23 -55.8(2) . . . . ?
C21 C22 C23 C24 56.1(2) . . . . ?
N3 C19 C24 C23 178.53(14) . . . . ?
C20 C19 C24 C23 56.30(18) . . . . ?
C22 C23 C24 C19 -56.5(2) . . . . ?
C2 C1 N1 O2 -32.2(2) . . . . ?
C6 C1 N1 O2 148.24(16) . . . . ?
C2 C1 N1 O1 147.03(15) . . . . ?
C6 C1 N1 O1 -32.5(2) . . . . ?
O3 C8 N2 C7 -8.3(3) . . . . ?
C9 C8 N2 C7 170.86(13) . . . . ?
O3 C8 N2 C10 -174.48(16) . . . . ?
C9 C8 N2 C10 4.71(11) . . . . ?
C6 C7 N2 C8 66.30(19) . . . . ?
C6 C7 N2 C10 -132.52(14) . . . . ?
C18 C10 N2 C8 109.63(12) . . . . ?
C11 C10 N2 C8 -124.98(12) . . . . ?
C9 C10 N2 C8 -4.59(10) . . . . ?
C18 C10 N2 C7 -56.22(18) . . . . ?
C11 C10 N2 C7 69.17(18) . . . . ?
C9 C10 N2 C7 -170.44(14) . . . . ?
O5 C18 N3 C19 -0.7(2) . . . . ?
C10 C18 N3 C19 -179.18(12) . . . . ?
C24 C19 N3 C18 122.66(15) . . . . ?
C20 C19 N3 C18 -114.65(16) . . . . ?
